data_4316514
loop_
_publ_author_name
'Mehdi Rashidi'
'S. Masoud Nabavizadeh'
'Ahad Zare'
'Sirous Jamali'
'Richard J. Puddephatt'

_publ_contact_author_address 'University of Western Ontario'
_publ_contact_author_email pudd@uwo.ca
_publ_contact_author_fax 519-661-3022
_publ_contact_author_name Puddephatt
_publ_contact_author_phone 519-661-2111
_publ_section_title
;
 Associative and Dissociative Mechanisms in the Formation of Phthalazine
 Bridged Organodiplatinum(II) Complexes
;
_journal_name_full 'Inorganic Chemistry'
_journal_page_first 8435
_journal_page_last 8443
_journal_paper_doi 10.1021/ic1010067
_journal_volume 49
_journal_year 2010
_chemical_formula_moiety 'C31 H40 P2 Pt2 S, C H2 Cl2'
_chemical_formula_sum 'C32 H42 Cl2 P2 Pt2 S'
_chemical_formula_weight 981.74
_chemical_name_systematic
; 
 ? 
;
_space_group_IT_number 2
_symmetry_cell_setting triclinic
_symmetry_space_group_name_Hall '-P 1'
_symmetry_space_group_name_H-M 'P -1'
_atom_sites_solution_hydrogens geom
_atom_sites_solution_primary direct
_atom_sites_solution_secondary difmap
_audit_creation_method SHELXL-97
_cell_angle_alpha 108.76(3)
_cell_angle_beta 93.82(3)
_cell_angle_gamma 108.33(3)
_cell_formula_units_Z 2
_cell_length_a 9.5833(19)
_cell_length_b 13.409(3)
_cell_length_c 14.552(3)
_cell_measurement_temperature 150(2)
_cell_measurement_theta_max 27.48
_cell_measurement_theta_min 2.04
_cell_volume 1651.2(8)
_computing_cell_refinement 'DENZO-SMN (Otwinowski & Minor, 1997)'
_computing_data_collection 'COLLECT (Nonius, 1997-2001)'
_computing_data_reduction DENZO-SMN
_computing_molecular_graphics 'SHELXTL/PC (Sheldrick, 2001)'
_computing_publication_material SHELXTL/PC
_computing_structure_refinement 'SHELXL-97 (Sheldrick, 1997)'
_computing_structure_solution 'SHELXS-97 (Sheldrick, 1990)'
_diffrn_ambient_temperature 150(2)
_diffrn_measured_fraction_theta_full 0.988
_diffrn_measured_fraction_theta_max 0.988
_diffrn_measurement_device_type 'Nonius Kappa-CCD'
_diffrn_measurement_method '\f scans, and \w scans with \k offsets'
_diffrn_radiation_monochromator graphite
_diffrn_radiation_source 'fine-focus sealed tube'
_diffrn_radiation_type MoK\a
_diffrn_radiation_wavelength 0.71073
_diffrn_reflns_av_R_equivalents 0.0373
_diffrn_reflns_av_sigmaI/netI 0.0536
_diffrn_reflns_limit_h_max 12
_diffrn_reflns_limit_h_min -12
_diffrn_reflns_limit_k_max 17
_diffrn_reflns_limit_k_min -17
_diffrn_reflns_limit_l_max 18
_diffrn_reflns_limit_l_min -18
_diffrn_reflns_number 14332
_diffrn_reflns_theta_full 27.68
_diffrn_reflns_theta_max 27.68
_diffrn_reflns_theta_min 1.50
_diffrn_standards_number 0
_exptl_absorpt_coefficient_mu 8.806
_exptl_absorpt_correction_T_max 0.3517
_exptl_absorpt_correction_T_min 0.2366
_exptl_absorpt_correction_type multi-scan
_exptl_absorpt_process_details 'DENZO-SMN (Otwinowski & Minor, 1997)'
_exptl_crystal_colour colourless
_exptl_crystal_density_diffrn 1.975
_exptl_crystal_density_method 'not measured'
_exptl_crystal_description block
_exptl_crystal_F_000 940
_exptl_crystal_size_max 0.23
_exptl_crystal_size_mid 0.15
_exptl_crystal_size_min 0.15
_refine_diff_density_max 1.998
_refine_diff_density_min -3.110
_refine_diff_density_rms 0.478
_refine_ls_extinction_method none
_refine_ls_goodness_of_fit_ref 1.104
_refine_ls_hydrogen_treatment constr
_refine_ls_matrix_type full
_refine_ls_number_parameters 354
_refine_ls_number_reflns 7626
_refine_ls_number_restraints 0
_refine_ls_restrained_S_all 1.104
_refine_ls_R_factor_all 0.0596
_refine_ls_R_factor_gt 0.0392
_refine_ls_shift/su_max 0.000
_refine_ls_shift/su_mean 0.000
_refine_ls_structure_factor_coef Fsqd
_refine_ls_weighting_details 'calc w=1/[\s^2^(Fo^2^)+(0.0872P)^2^+1.1195P] where P=(Fo^2^+2Fc^2^)/3'
_refine_ls_weighting_scheme calc
_refine_ls_wR_factor_gt 0.1116
_refine_ls_wR_factor_ref 0.1437
_reflns_number_gt 6003
_reflns_number_total 7626
_reflns_threshold_expression >2sigma(I)
_cod_data_source_file ic1010067_si_001_1.cif
_cod_data_source_block complex_1a
_cod_depositor_comments
;
The following automatic conversions were performed:

'_symmetry_cell_setting' value 'Triclinic' changed to 'triclinic'
according to the built-in table from CIF Core dictionary named
'cif_core.dic' version 2.4.1 from 2010-06-29.

Automatic conversion script
Id: cif_fix_values 1646 2011-03-28 12:23:43Z adriana 
;
_cod_original_cell_volume 1651.2(6)
_cod_database_code 4316514

loop_
_symmetry_equiv_pos_as_xyz
'x, y, z'
'-x, -y, -z'

loop_
_atom_site_label
_atom_site_type_symbol
_atom_site_fract_x
_atom_site_fract_y
_atom_site_fract_z
_atom_site_U_iso_or_equiv
_atom_site_adp_type
_atom_site_occupancy
_atom_site_symmetry_multiplicity
_atom_site_calc_flag
_atom_site_refinement_flags
_atom_site_disorder_assembly
_atom_site_disorder_group
Pt1 Pt 0.76052(3) 0.00108(2) 0.37011(2) 0.01973(11) Uani 1 1 d . . .
S1 S 0.8379(2) 0.02012(17) 0.22329(15) 0.0215(4) Uani 1 1 d . . .
P1 P 0.8393(2) 0.19123(17) 0.44692(15) 0.0186(4) Uani 1 1 d . . .
C1 C 1.0282(9) 0.2654(7) 0.4339(6) 0.0201(16) Uani 1 1 d . . .
Cl1 Cl 0.1924(4) 0.4161(3) 0.9997(2) 0.0614(9) Uani 1 1 d . . .
Pt2 Pt 0.87097(3) 0.18673(2) 0.18763(2) 0.01932(11) Uani 1 1 d . . .
P2 P 0.6811(2) 0.21670(17) 0.26634(15) 0.0182(4) Uani 1 1 d . . .
C2 C 1.0764(9) 0.3715(7) 0.4245(6) 0.0257(18) Uani 1 1 d . . .
H2 H 1.0080 0.4094 0.4227 0.031 Uiso 1 1 calc R . .
Cl2 Cl 0.4109(4) 0.6384(3) 1.0452(3) 0.0712(10) Uani 1 1 d . . .
C3 C 1.2255(11) 0.4213(8) 0.4176(7) 0.036(2) Uani 1 1 d . . .
H3 H 1.2571 0.4924 0.4102 0.043 Uiso 1 1 calc R . .
C4 C 1.3270(10) 0.3691(8) 0.4215(6) 0.031(2) Uani 1 1 d . . .
H4 H 1.4279 0.4044 0.4171 0.037 Uiso 1 1 calc R . .
C5 C 1.2831(10) 0.2661(8) 0.4318(7) 0.031(2) Uani 1 1 d . . .
H5 H 1.3537 0.2307 0.4357 0.038 Uiso 1 1 calc R . .
C6 C 1.1325(10) 0.2130(8) 0.4364(7) 0.030(2) Uani 1 1 d . . .
H6 H 1.1017 0.1406 0.4414 0.036 Uiso 1 1 calc R . .
C7 C 0.8550(9) 0.2520(7) 0.5831(6) 0.0232(17) Uani 1 1 d . . .
C8 C 0.9661(9) 0.2433(7) 0.6413(6) 0.0265(18) Uani 1 1 d . . .
H8 H 1.0264 0.2024 0.6116 0.032 Uiso 1 1 calc R . .
C9 C 0.9909(10) 0.2945(7) 0.7446(6) 0.0270(19) Uani 1 1 d . . .
H9 H 1.0689 0.2893 0.7845 0.032 Uiso 1 1 calc R . .
C10 C 0.9020(9) 0.3523(7) 0.7877(6) 0.0271(19) Uani 1 1 d . . .
H10 H 0.9205 0.3888 0.8574 0.032 Uiso 1 1 calc R . .
C11 C 0.7859(11) 0.3575(8) 0.7301(7) 0.034(2) Uani 1 1 d . . .
H11 H 0.7219 0.3946 0.7601 0.041 Uiso 1 1 calc R . .
C12 C 0.7630(10) 0.3077(8) 0.6271(6) 0.0289(19) Uani 1 1 d . . .
H12 H 0.6842 0.3120 0.5872 0.035 Uiso 1 1 calc R . .
C13 C 0.7177(9) 0.2558(7) 0.4023(6) 0.0220(17) Uani 1 1 d . . .
H13A H 0.7650 0.3388 0.4335 0.026 Uiso 1 1 calc R . .
H13B H 0.6209 0.2332 0.4242 0.026 Uiso 1 1 calc R . .
C14 C 0.5123(8) 0.0913(6) 0.2221(6) 0.0194(16) Uani 1 1 d . . .
C15 C 0.4478(9) 0.0296(7) 0.2793(6) 0.0224(17) Uani 1 1 d . . .
H15 H 0.4838 0.0578 0.3484 0.027 Uiso 1 1 calc R . .
C16 C 0.3320(9) -0.0724(7) 0.2352(7) 0.0274(19) Uani 1 1 d . . .
H16 H 0.2924 -0.1156 0.2741 0.033 Uiso 1 1 calc R . .
C17 C 0.2721(9) -0.1131(7) 0.1356(6) 0.0260(18) Uani 1 1 d . . .
H17 H 0.1912 -0.1830 0.1063 0.031 Uiso 1 1 calc R . .
C18 C 0.3318(9) -0.0506(7) 0.0797(6) 0.0266(19) Uani 1 1 d . . .
H18 H 0.2889 -0.0763 0.0117 0.032 Uiso 1 1 calc R . .
C19 C 0.4519(9) 0.0480(7) 0.1203(6) 0.0238(17) Uani 1 1 d . . .
H19 H 0.4949 0.0877 0.0795 0.029 Uiso 1 1 calc R . .
C20 C 0.6169(9) 0.3312(7) 0.2616(6) 0.0201(16) Uani 1 1 d . . .
C21 C 0.4772(9) 0.3122(7) 0.2114(6) 0.0240(17) Uani 1 1 d . . .
H21 H 0.4096 0.2372 0.1775 0.029 Uiso 1 1 calc R . .
C22 C 0.4360(10) 0.4021(8) 0.2104(7) 0.031(2) Uani 1 1 d . . .
H22 H 0.3406 0.3882 0.1752 0.037 Uiso 1 1 calc R . .
C23 C 0.5304(10) 0.5098(8) 0.2592(7) 0.031(2) Uani 1 1 d . . .
H23 H 0.5001 0.5706 0.2588 0.037 Uiso 1 1 calc R . .
C24 C 0.6709(10) 0.5312(7) 0.3095(7) 0.030(2) Uani 1 1 d . . .
H24 H 0.7378 0.6064 0.3435 0.036 Uiso 1 1 calc R . .
C25 C 0.7113(10) 0.4419(7) 0.3093(6) 0.0257(18) Uani 1 1 d . . .
H25 H 0.8079 0.4566 0.3433 0.031 Uiso 1 1 calc R . .
C26 C 0.9047(12) 0.3248(8) 0.1453(7) 0.037(2) Uani 1 1 d . . .
H26A H 0.8783 0.3823 0.1943 0.055 Uiso 1 1 calc R . .
H26B H 0.8417 0.3014 0.0808 0.055 Uiso 1 1 calc R . .
H26C H 1.0101 0.3561 0.1408 0.055 Uiso 1 1 calc R . .
C27 C 1.0427(10) 0.1621(8) 0.1107(7) 0.032(2) Uani 1 1 d . . .
H27A H 1.0812 0.2230 0.0854 0.048 Uiso 1 1 calc R . .
H27B H 1.0031 0.0896 0.0554 0.048 Uiso 1 1 calc R . .
H27C H 1.1238 0.1621 0.1554 0.048 Uiso 1 1 calc R . .
C28 C 0.6822(10) -0.1758(6) 0.3055(7) 0.0286(19) Uani 1 1 d . . .
H28A H 0.6408 -0.2084 0.3535 0.043 Uiso 1 1 calc R . .
H28B H 0.7653 -0.2004 0.2854 0.043 Uiso 1 1 calc R . .
H28C H 0.6042 -0.2012 0.2474 0.043 Uiso 1 1 calc R . .
C29 C 0.6877(10) -0.0216(8) 0.4952(6) 0.0279(19) Uani 1 1 d . . .
H29A H 0.7090 0.0520 0.5471 0.042 Uiso 1 1 calc R . .
H29B H 0.7400 -0.0637 0.5183 0.042 Uiso 1 1 calc R . .
H29C H 0.5798 -0.0639 0.4794 0.042 Uiso 1 1 calc R . .
C30 C 1.0003(10) -0.0209(9) 0.2120(8) 0.036(2) Uani 1 1 d . . .
H30A H 0.9841 -0.0877 0.2298 0.054 Uiso 1 1 calc R . .
H30B H 1.0884 0.0410 0.2564 0.054 Uiso 1 1 calc R . .
H30C H 1.0166 -0.0383 0.1437 0.054 Uiso 1 1 calc R . .
C31 C 0.7142(10) -0.0938(7) 0.1158(7) 0.031(2) Uani 1 1 d . . .
H31A H 0.7486 -0.0850 0.0560 0.047 Uiso 1 1 calc R . .
H31B H 0.6125 -0.0923 0.1146 0.047 Uiso 1 1 calc R . .
H31C H 0.7143 -0.1658 0.1185 0.047 Uiso 1 1 calc R . .
C32 C 0.3022(15) 0.5115(10) 0.9519(8) 0.056(3) Uani 1 1 d . . .
H32A H 0.3684 0.4780 0.9137 0.068 Uiso 1 1 calc R . .
H32B H 0.2365 0.5261 0.9064 0.068 Uiso 1 1 calc R . .

loop_
_atom_site_aniso_label
_atom_site_aniso_U_11
_atom_site_aniso_U_22
_atom_site_aniso_U_33
_atom_site_aniso_U_23
_atom_site_aniso_U_13
_atom_site_aniso_U_12
Pt1 0.01928(18) 0.01837(18) 0.02216(18) 0.00786(13) 0.00440(13) 0.00684(13)
S1 0.0220(10) 0.0214(10) 0.0224(10) 0.0065(8) 0.0067(8) 0.0103(8)
P1 0.0193(10) 0.0181(10) 0.0182(10) 0.0063(8) 0.0046(8) 0.0065(8)
C1 0.021(4) 0.024(4) 0.016(4) 0.008(3) 0.005(3) 0.008(3)
Cl1 0.067(2) 0.0621(19) 0.0419(16) 0.0290(15) -0.0056(15) -0.0020(16)
Pt2 0.01810(17) 0.01948(18) 0.01829(18) 0.00539(13) 0.00515(12) 0.00505(13)
P2 0.0182(10) 0.0195(10) 0.0177(10) 0.0074(8) 0.0045(8) 0.0070(8)
C2 0.024(4) 0.027(5) 0.025(4) 0.007(4) 0.004(4) 0.011(4)
Cl2 0.066(2) 0.0516(19) 0.067(2) 0.0055(16) 0.0134(17) -0.0012(16)
C3 0.040(6) 0.024(5) 0.032(5) 0.004(4) 0.006(4) 0.002(4)
C4 0.020(4) 0.034(5) 0.025(5) 0.005(4) 0.004(4) -0.002(4)
C5 0.020(4) 0.034(5) 0.036(5) 0.009(4) 0.004(4) 0.008(4)
C6 0.035(5) 0.028(5) 0.030(5) 0.012(4) 0.010(4) 0.013(4)
C7 0.028(4) 0.019(4) 0.021(4) 0.008(3) 0.006(3) 0.004(3)
C8 0.023(4) 0.027(5) 0.028(5) 0.009(4) 0.008(4) 0.009(4)
C9 0.027(4) 0.031(5) 0.020(4) 0.011(4) 0.001(4) 0.005(4)
C10 0.027(4) 0.028(5) 0.022(4) 0.008(4) 0.002(4) 0.006(4)
C11 0.041(5) 0.036(5) 0.035(5) 0.016(4) 0.017(4) 0.021(5)
C12 0.030(5) 0.037(5) 0.024(4) 0.011(4) 0.009(4) 0.018(4)
C13 0.021(4) 0.026(4) 0.020(4) 0.005(3) 0.002(3) 0.012(3)
C14 0.017(4) 0.017(4) 0.025(4) 0.006(3) 0.007(3) 0.008(3)
C15 0.021(4) 0.025(4) 0.025(4) 0.009(4) 0.005(3) 0.013(3)
C16 0.021(4) 0.024(4) 0.038(5) 0.013(4) 0.010(4) 0.006(4)
C17 0.021(4) 0.024(4) 0.026(4) 0.004(4) 0.005(3) 0.004(4)
C18 0.021(4) 0.035(5) 0.016(4) 0.005(4) 0.001(3) 0.005(4)
C19 0.027(4) 0.028(4) 0.016(4) 0.006(3) 0.006(3) 0.011(4)
C20 0.021(4) 0.021(4) 0.019(4) 0.009(3) 0.008(3) 0.005(3)
C21 0.027(4) 0.021(4) 0.023(4) 0.009(3) 0.005(3) 0.006(4)
C22 0.027(5) 0.038(5) 0.033(5) 0.020(4) 0.003(4) 0.012(4)
C23 0.034(5) 0.030(5) 0.044(6) 0.023(4) 0.019(4) 0.020(4)
C24 0.038(5) 0.023(4) 0.036(5) 0.018(4) 0.016(4) 0.014(4)
C25 0.025(4) 0.026(4) 0.026(4) 0.010(4) 0.003(3) 0.008(4)
C26 0.062(7) 0.027(5) 0.037(5) 0.023(4) 0.028(5) 0.022(5)
C27 0.027(5) 0.040(5) 0.046(6) 0.021(5) 0.029(4) 0.024(4)
C28 0.033(5) 0.010(4) 0.037(5) 0.007(4) 0.005(4) 0.003(3)
C29 0.030(5) 0.033(5) 0.027(5) 0.018(4) 0.012(4) 0.011(4)
C30 0.031(5) 0.045(6) 0.048(6) 0.025(5) 0.018(4) 0.024(5)
C31 0.033(5) 0.023(5) 0.031(5) 0.005(4) -0.001(4) 0.006(4)
C32 0.072(8) 0.054(7) 0.035(6) 0.018(6) 0.010(6) 0.010(6)

loop_
_atom_type_symbol
_atom_type_description
_atom_type_scat_dispersion_real
_atom_type_scat_dispersion_imag
_atom_type_scat_source
C C 0.0033 0.0016 'International Tables Vol C Tables 4.2.6.8 and 6.1.1.4'
H H 0.0000 0.0000 'International Tables Vol C Tables 4.2.6.8 and 6.1.1.4'
P P 0.1023 0.0942 'International Tables Vol C Tables 4.2.6.8 and 6.1.1.4'
S S 0.1246 0.1234 'International Tables Vol C Tables 4.2.6.8 and 6.1.1.4'
Pt Pt -1.7033 8.3905 'International Tables Vol C Tables 4.2.6.8 and 6.1.1.4'
Cl Cl 0.1484 0.1585 'International Tables Vol C Tables 4.2.6.8 and 6.1.1.4'

loop_
_geom_angle_atom_site_label_1
_geom_angle_atom_site_label_2
_geom_angle_atom_site_label_3
_geom_angle
_geom_angle_site_symmetry_1
_geom_angle_site_symmetry_3
_geom_angle_publ_flag
C29 Pt1 C28 86.2(4) . . ?
C29 Pt1 P1 90.7(3) . . ?
C28 Pt1 P1 176.9(3) . . ?
C29 Pt1 S1 177.9(3) . . ?
C28 Pt1 S1 91.7(3) . . ?
P1 Pt1 S1 91.28(8) . . ?
C31 S1 C30 97.3(5) . . ?
C31 S1 Pt1 110.7(3) . . ?
C30 S1 Pt1 106.7(3) . . ?
C31 S1 Pt2 105.2(3) . . ?
C30 S1 Pt2 111.9(3) . . ?
Pt1 S1 Pt2 122.25(9) . . ?
C1 P1 C13 106.0(4) . . ?
C1 P1 C7 100.6(4) . . ?
C13 P1 C7 102.0(4) . . ?
C1 P1 Pt1 113.8(3) . . ?
C13 P1 Pt1 113.4(3) . . ?
C7 P1 Pt1 119.2(3) . . ?
C6 C1 C2 118.2(7) . . ?
C6 C1 P1 116.7(6) . . ?
C2 C1 P1 125.1(6) . . ?
C26 Pt2 C27 85.0(4) . . ?
C26 Pt2 P2 92.8(3) . . ?
C27 Pt2 P2 177.5(3) . . ?
C26 Pt2 S1 175.1(3) . . ?
C27 Pt2 S1 90.8(3) . . ?
P2 Pt2 S1 91.28(7) . . ?
C14 P2 C20 104.5(3) . . ?
C14 P2 C13 104.9(4) . . ?
C20 P2 C13 98.4(4) . . ?
C14 P2 Pt2 111.4(3) . . ?
C20 P2 Pt2 119.8(3) . . ?
C13 P2 Pt2 116.0(3) . . ?
C3 C2 C1 119.8(8) . . ?
C3 C2 H2 120.1 . . ?
C1 C2 H2 120.1 . . ?
C4 C3 C2 121.2(9) . . ?
C4 C3 H3 119.4 . . ?
C2 C3 H3 119.4 . . ?
C5 C4 C3 120.1(8) . . ?
C5 C4 H4 119.9 . . ?
C3 C4 H4 119.9 . . ?
C4 C5 C6 119.8(9) . . ?
C4 C5 H5 120.1 . . ?
C6 C5 H5 120.1 . . ?
C1 C6 C5 120.9(8) . . ?
C1 C6 H6 119.6 . . ?
C5 C6 H6 119.6 . . ?
C8 C7 C12 119.6(8) . . ?
C8 C7 P1 117.5(7) . . ?
C12 C7 P1 122.9(6) . . ?
C7 C8 C9 120.3(8) . . ?
C7 C8 H8 119.8 . . ?
C9 C8 H8 119.8 . . ?
C10 C9 C8 119.8(8) . . ?
C10 C9 H9 120.1 . . ?
C8 C9 H9 120.1 . . ?
C9 C10 C11 120.3(8) . . ?
C9 C10 H10 119.9 . . ?
C11 C10 H10 119.9 . . ?
C10 C11 C12 119.6(9) . . ?
C10 C11 H11 120.2 . . ?
C12 C11 H11 120.2 . . ?
C7 C12 C11 120.3(8) . . ?
C7 C12 H12 119.8 . . ?
C11 C12 H12 119.8 . . ?
P1 C13 P2 114.4(4) . . ?
P1 C13 H13A 108.7 . . ?
P2 C13 H13A 108.7 . . ?
P1 C13 H13B 108.7 . . ?
P2 C13 H13B 108.7 . . ?
H13A C13 H13B 107.6 . . ?
C15 C14 C19 118.0(7) . . ?
C15 C14 P2 124.8(6) . . ?
C19 C14 P2 116.9(6) . . ?
C16 C15 C14 119.9(8) . . ?
C16 C15 H15 120.0 . . ?
C14 C15 H15 120.0 . . ?
C15 C16 C17 121.4(8) . . ?
C15 C16 H16 119.3 . . ?
C17 C16 H16 119.3 . . ?
C18 C17 C16 118.8(8) . . ?
C18 C17 H17 120.6 . . ?
C16 C17 H17 120.6 . . ?
C19 C18 C17 121.1(8) . . ?
C19 C18 H18 119.5 . . ?
C17 C18 H18 119.5 . . ?
C18 C19 C14 120.6(8) . . ?
C18 C19 H19 119.7 . . ?
C14 C19 H19 119.7 . . ?
C25 C20 C21 117.5(8) . . ?
C25 C20 P2 119.3(6) . . ?
C21 C20 P2 123.2(6) . . ?
C22 C21 C20 120.3(8) . . ?
C22 C21 H21 119.9 . . ?
C20 C21 H21 119.9 . . ?
C23 C22 C21 120.8(8) . . ?
C23 C22 H22 119.6 . . ?
C21 C22 H22 119.6 . . ?
C22 C23 C24 120.2(8) . . ?
C22 C23 H23 119.9 . . ?
C24 C23 H23 119.9 . . ?
C25 C24 C23 118.7(8) . . ?
C25 C24 H24 120.7 . . ?
C23 C24 H24 120.7 . . ?
C24 C25 C20 122.5(8) . . ?
C24 C25 H25 118.7 . . ?
C20 C25 H25 118.7 . . ?
Pt2 C26 H26A 109.5 . . ?
Pt2 C26 H26B 109.5 . . ?
H26A C26 H26B 109.5 . . ?
Pt2 C26 H26C 109.5 . . ?
H26A C26 H26C 109.5 . . ?
H26B C26 H26C 109.5 . . ?
Pt2 C27 H27A 109.5 . . ?
Pt2 C27 H27B 109.5 . . ?
H27A C27 H27B 109.5 . . ?
Pt2 C27 H27C 109.5 . . ?
H27A C27 H27C 109.5 . . ?
H27B C27 H27C 109.5 . . ?
Pt1 C28 H28A 109.5 . . ?
Pt1 C28 H28B 109.5 . . ?
H28A C28 H28B 109.5 . . ?
Pt1 C28 H28C 109.5 . . ?
H28A C28 H28C 109.5 . . ?
H28B C28 H28C 109.5 . . ?
Pt1 C29 H29A 109.5 . . ?
Pt1 C29 H29B 109.5 . . ?
H29A C29 H29B 109.5 . . ?
Pt1 C29 H29C 109.5 . . ?
H29A C29 H29C 109.5 . . ?
H29B C29 H29C 109.5 . . ?
S1 C30 H30A 109.5 . . ?
S1 C30 H30B 109.5 . . ?
H30A C30 H30B 109.5 . . ?
S1 C30 H30C 109.5 . . ?
H30A C30 H30C 109.5 . . ?
H30B C30 H30C 109.5 . . ?
S1 C31 H31A 109.5 . . ?
S1 C31 H31B 109.5 . . ?
H31A C31 H31B 109.5 . . ?
S1 C31 H31C 109.5 . . ?
H31A C31 H31C 109.5 . . ?
H31B C31 H31C 109.5 . . ?
Cl2 C32 Cl1 111.7(6) . . ?
Cl2 C32 H32A 109.3 . . ?
Cl1 C32 H32A 109.3 . . ?
Cl2 C32 H32B 109.3 . . ?
Cl1 C32 H32B 109.3 . . ?
H32A C32 H32B 107.9 . . ?

loop_
_geom_bond_atom_site_label_1
_geom_bond_atom_site_label_2
_geom_bond_distance
_geom_bond_site_symmetry_2
_geom_bond_publ_flag
Pt1 C29 2.070(8) . ?
Pt1 C28 2.104(8) . ?
Pt1 P1 2.272(2) . ?
Pt1 S1 2.371(2) . ?
S1 C31 1.806(9) . ?
S1 C30 1.808(9) . ?
S1 Pt2 2.384(2) . ?
P1 C1 1.826(8) . ?
P1 C13 1.851(8) . ?
P1 C7 1.860(8) . ?
C1 C6 1.396(11) . ?
C1 C2 1.407(11) . ?
Cl1 C32 1.745(12) . ?
Pt2 C26 2.072(8) . ?
Pt2 C27 2.102(8) . ?
Pt2 P2 2.286(2) . ?
P2 C14 1.820(8) . ?
P2 C20 1.843(8) . ?
P2 C13 1.854(8) . ?
C2 C3 1.399(13) . ?
C2 H2 0.9500 . ?
Cl2 C32 1.742(12) . ?
C3 C4 1.373(14) . ?
C3 H3 0.9500 . ?
C4 C5 1.371(13) . ?
C4 H4 0.9500 . ?
C5 C6 1.412(12) . ?
C5 H5 0.9500 . ?
C6 H6 0.9500 . ?
C7 C8 1.374(12) . ?
C7 C12 1.387(12) . ?
C8 C9 1.404(12) . ?
C8 H8 0.9500 . ?
C9 C10 1.377(13) . ?
C9 H9 0.9500 . ?
C10 C11 1.381(12) . ?
C10 H10 0.9500 . ?
C11 C12 1.400(13) . ?
C11 H11 0.9500 . ?
C12 H12 0.9500 . ?
C13 H13A 0.9900 . ?
C13 H13B 0.9900 . ?
C14 C15 1.396(11) . ?
C14 C19 1.410(11) . ?
C15 C16 1.378(11) . ?
C15 H15 0.9500 . ?
C16 C17 1.382(12) . ?
C16 H16 0.9500 . ?
C17 C18 1.376(12) . ?
C17 H17 0.9500 . ?
C18 C19 1.368(12) . ?
C18 H18 0.9500 . ?
C19 H19 0.9500 . ?
C20 C25 1.384(11) . ?
C20 C21 1.387(11) . ?
C21 C22 1.385(12) . ?
C21 H21 0.9500 . ?
C22 C23 1.357(13) . ?
C22 H22 0.9500 . ?
C23 C24 1.386(13) . ?
C23 H23 0.9500 . ?
C24 C25 1.369(12) . ?
C24 H24 0.9500 . ?
C25 H25 0.9500 . ?
C26 H26A 0.9800 . ?
C26 H26B 0.9800 . ?
C26 H26C 0.9800 . ?
C27 H27A 0.9800 . ?
C27 H27B 0.9800 . ?
C27 H27C 0.9800 . ?
C28 H28A 0.9800 . ?
C28 H28B 0.9800 . ?
C28 H28C 0.9800 . ?
C29 H29A 0.9800 . ?
C29 H29B 0.9800 . ?
C29 H29C 0.9800 . ?
C30 H30A 0.9800 . ?
C30 H30B 0.9800 . ?
C30 H30C 0.9800 . ?
C31 H31A 0.9800 . ?
C31 H31B 0.9800 . ?
C31 H31C 0.9800 . ?
C32 H32A 0.9900 . ?
C32 H32B 0.9900 . ?

loop_
_geom_torsion_atom_site_label_1
_geom_torsion_atom_site_label_2
_geom_torsion_atom_site_label_3
_geom_torsion_atom_site_label_4
_geom_torsion
_geom_torsion_site_symmetry_1
_geom_torsion_site_symmetry_2
_geom_torsion_site_symmetry_3
_geom_torsion_site_symmetry_4
_geom_torsion_publ_flag
C29 Pt1 S1 C31 13(7) . . . . ?
C28 Pt1 S1 C31 33.2(4) . . . . ?
P1 Pt1 S1 C31 -146.3(3) . . . . ?
C29 Pt1 S1 C30 -92(7) . . . . ?
C28 Pt1 S1 C30 -71.5(4) . . . . ?
P1 Pt1 S1 C30 108.9(4) . . . . ?
C29 Pt1 S1 Pt2 138(7) . . . . ?
C28 Pt1 S1 Pt2 158.0(3) . . . . ?
P1 Pt1 S1 Pt2 -21.55(10) . . . . ?
C29 Pt1 P1 C1 132.3(4) . . . . ?
C28 Pt1 P1 C1 140(5) . . . . ?
S1 Pt1 P1 C1 -48.4(3) . . . . ?
C29 Pt1 P1 C13 -106.4(4) . . . . ?
C28 Pt1 P1 C13 -99(5) . . . . ?
S1 Pt1 P1 C13 72.8(3) . . . . ?
C29 Pt1 P1 C7 13.8(4) . . . . ?
C28 Pt1 P1 C7 22(5) . . . . ?
S1 Pt1 P1 C7 -167.0(3) . . . . ?
C13 P1 C1 C6 -162.7(6) . . . . ?
C7 P1 C1 C6 91.3(7) . . . . ?
Pt1 P1 C1 C6 -37.4(7) . . . . ?
C13 P1 C1 C2 19.1(8) . . . . ?
C7 P1 C1 C2 -86.8(8) . . . . ?
Pt1 P1 C1 C2 144.5(6) . . . . ?
C31 S1 Pt2 C26 -52(4) . . . . ?
C30 S1 Pt2 C26 52(4) . . . . ?
Pt1 S1 Pt2 C26 -179(47) . . . . ?
C31 S1 Pt2 C27 -84.5(4) . . . . ?
C30 S1 Pt2 C27 20.1(5) . . . . ?
Pt1 S1 Pt2 C27 148.4(3) . . . . ?
C31 S1 Pt2 P2 94.1(3) . . . . ?
C30 S1 Pt2 P2 -161.4(4) . . . . ?
Pt1 S1 Pt2 P2 -33.11(10) . . . . ?
C26 Pt2 P2 C14 126.0(4) . . . . ?
C27 Pt2 P2 C14 94(6) . . . . ?
S1 Pt2 P2 C14 -51.3(3) . . . . ?
C26 Pt2 P2 C20 3.7(4) . . . . ?
C27 Pt2 P2 C20 -29(6) . . . . ?
S1 Pt2 P2 C20 -173.6(3) . . . . ?
C26 Pt2 P2 C13 -114.2(4) . . . . ?
C27 Pt2 P2 C13 -146(6) . . . . ?
S1 Pt2 P2 C13 68.6(3) . . . . ?
C6 C1 C2 C3 0.2(12) . . . . ?
P1 C1 C2 C3 178.3(7) . . . . ?
C1 C2 C3 C4 -1.0(13) . . . . ?
C2 C3 C4 C5 0.3(14) . . . . ?
C3 C4 C5 C6 1.2(14) . . . . ?
C2 C1 C6 C5 1.3(13) . . . . ?
P1 C1 C6 C5 -176.9(7) . . . . ?
C4 C5 C6 C1 -2.1(14) . . . . ?
C1 P1 C7 C8 -55.8(7) . . . . ?
C13 P1 C7 C8 -164.8(6) . . . . ?
Pt1 P1 C7 C8 69.4(7) . . . . ?
C1 P1 C7 C12 122.3(7) . . . . ?
C13 P1 C7 C12 13.3(8) . . . . ?
Pt1 P1 C7 C12 -112.5(7) . . . . ?
C12 C7 C8 C9 -2.8(12) . . . . ?
P1 C7 C8 C9 175.4(6) . . . . ?
C7 C8 C9 C10 1.0(13) . . . . ?
C8 C9 C10 C11 1.8(13) . . . . ?
C9 C10 C11 C12 -2.7(14) . . . . ?
C8 C7 C12 C11 1.8(13) . . . . ?
P1 C7 C12 C11 -176.2(7) . . . . ?
C10 C11 C12 C7 0.9(14) . . . . ?
C1 P1 C13 P2 73.4(5) . . . . ?
C7 P1 C13 P2 178.3(4) . . . . ?
Pt1 P1 C13 P2 -52.1(5) . . . . ?
C14 P2 C13 P1 90.5(5) . . . . ?
C20 P2 C13 P1 -162.1(5) . . . . ?
Pt2 P2 C13 P1 -32.9(5) . . . . ?
C20 P2 C14 C15 -114.3(7) . . . . ?
C13 P2 C14 C15 -11.3(8) . . . . ?
Pt2 P2 C14 C15 115.0(7) . . . . ?
C20 P2 C14 C19 72.3(7) . . . . ?
C13 P2 C14 C19 175.2(6) . . . . ?
Pt2 P2 C14 C19 -58.5(6) . . . . ?
C19 C14 C15 C16 2.2(11) . . . . ?
P2 C14 C15 C16 -171.2(6) . . . . ?
C14 C15 C16 C17 -3.3(13) . . . . ?
C15 C16 C17 C18 1.0(13) . . . . ?
C16 C17 C18 C19 2.5(13) . . . . ?
C17 C18 C19 C14 -3.6(13) . . . . ?
C15 C14 C19 C18 1.2(12) . . . . ?
P2 C14 C19 C18 175.1(7) . . . . ?
C14 P2 C20 C25 166.7(7) . . . . ?
C13 P2 C20 C25 58.9(7) . . . . ?
Pt2 P2 C20 C25 -67.7(7) . . . . ?
C14 P2 C20 C21 -13.8(8) . . . . ?
C13 P2 C20 C21 -121.6(7) . . . . ?
Pt2 P2 C20 C21 111.9(7) . . . . ?
C25 C20 C21 C22 -0.3(12) . . . . ?
P2 C20 C21 C22 -179.8(7) . . . . ?
C20 C21 C22 C23 -0.7(13) . . . . ?
C21 C22 C23 C24 1.0(14) . . . . ?
C22 C23 C24 C25 -0.4(14) . . . . ?
C23 C24 C25 C20 -0.6(14) . . . . ?
C21 C20 C25 C24 0.9(13) . . . . ?
P2 C20 C25 C24 -179.6(7) . . . . ?
